data_2225558
loop_
_publ_author_name
'Yeap, Chin Sing'
'Hemamalini, Madhukar'
'Fun, Hoong-Kun'

_publ_section_title
;
 <i>N</i>,<i>N</i>'-Bis(2,6-dichlorobenzylidene)propane-1,2-diamine
;
_journal_coeditor_code HB5345
_journal_issue 4
_journal_name_full 'Acta Crystallographica Section E'
_journal_page_first o753
_journal_paper_doi 10.1107/S160053681000766X
_journal_volume 66
_journal_year 2010
_chemical_formula_iupac 'C17 H14 Cl4 N2'
_chemical_formula_moiety 'C17 H14 Cl4 N2'
_chemical_formula_sum 'C17 H14 Cl4 N2'
_chemical_formula_weight 388.10
_chemical_name_systematic
;
<i>N</i>,<i>N</i>'-Bis(2,6-dichlorobenzylidene)propane-1,2-diamine
;
_space_group_IT_number 4
_symmetry_cell_setting monoclinic
_symmetry_space_group_name_Hall 'P 2yb'
_symmetry_space_group_name_H-M 'P 1 21 1'
_atom_sites_solution_hydrogens geom
_atom_sites_solution_primary direct
_atom_sites_solution_secondary difmap
_audit_creation_method SHELXL-97
_cell_angle_alpha 90.00
_cell_angle_beta 96.493(3)
_cell_angle_gamma 90.00
_cell_formula_units_Z 2
_cell_length_a 4.2981(7)
_cell_length_b 12.995(2)
_cell_length_c 15.728(3)
_cell_measurement_reflns_used 2926
_cell_measurement_temperature 100.00(10)
_cell_measurement_theta_max 28.31
_cell_measurement_theta_min 2.61
_cell_volume 872.8(3)
_computing_cell_refinement 'SAINT (Bruker, 2009)'
_computing_data_collection 'APEX2 (Bruker, 2009)'
_computing_data_reduction 'SAINT (Bruker, 2009)'
_computing_molecular_graphics 'SHELXTL (Sheldrick, 2008)'
_computing_publication_material
;
SHELXTL (Sheldrick, 2008) and PLATON (Spek, 2009)
;
_computing_structure_refinement 'SHELXTL (Sheldrick, 2008)'
_computing_structure_solution 'SHELXTL (Sheldrick, 2008)'
_diffrn_ambient_temperature 100
_diffrn_measured_fraction_theta_full 0.996
_diffrn_measured_fraction_theta_max 0.996
_diffrn_measurement_device_type 'Bruker APEX DUO CCD'
_diffrn_measurement_method '\f and \w scans'
_diffrn_radiation_monochromator graphite
_diffrn_radiation_source 'fine-focus sealed tube'
_diffrn_radiation_type MoK\a
_diffrn_radiation_wavelength 0.71073
_diffrn_reflns_av_R_equivalents 0.0357
_diffrn_reflns_av_sigmaI/netI 0.0587
_diffrn_reflns_limit_h_max 5
_diffrn_reflns_limit_h_min -6
_diffrn_reflns_limit_k_max 17
_diffrn_reflns_limit_k_min -18
_diffrn_reflns_limit_l_max 21
_diffrn_reflns_limit_l_min -22
_diffrn_reflns_number 9842
_diffrn_reflns_theta_full 30.38
_diffrn_reflns_theta_max 30.38
_diffrn_reflns_theta_min 1.30
_diffrn_standards_number 0
_exptl_absorpt_coefficient_mu 0.677
_exptl_absorpt_correction_T_max 0.970
_exptl_absorpt_correction_T_min 0.748
_exptl_absorpt_correction_type multi-scan
_exptl_absorpt_process_details '(<i>SADABS</i>; Bruker, 2009)'
_exptl_crystal_colour colourless
_exptl_crystal_density_diffrn 1.477
_exptl_crystal_density_method 'not measured'
_exptl_crystal_description needle
_exptl_crystal_F_000 396
_exptl_crystal_size_max 0.46
_exptl_crystal_size_mid 0.12
_exptl_crystal_size_min 0.05
_refine_diff_density_max 0.339
_refine_diff_density_min -0.365
_refine_ls_abs_structure_details 'Flack (1983), 2126 Friedel pairs'
_refine_ls_abs_structure_Flack 0.37(5)
_refine_ls_extinction_method none
_refine_ls_goodness_of_fit_ref 1.019
_refine_ls_hydrogen_treatment constr
_refine_ls_matrix_type full
_refine_ls_number_parameters 251
_refine_ls_number_reflns 4849
_refine_ls_number_restraints 1
_refine_ls_restrained_S_all 1.019
_refine_ls_R_factor_all 0.0629
_refine_ls_R_factor_gt 0.0425
_refine_ls_shift/su_max 0.001
_refine_ls_shift/su_mean 0.000
_refine_ls_structure_factor_coef Fsqd
_refine_ls_weighting_details 'calc w=1/[\s^2^(Fo^2^)+(0.0532P)^2^] where P=(Fo^2^+2Fc^2^)/3'
_refine_ls_weighting_scheme calc
_refine_ls_wR_factor_gt 0.0937
_refine_ls_wR_factor_ref 0.1049
_reflns_number_gt 3924
_reflns_number_total 4849
_reflns_threshold_expression I>2\s(I)
_cod_data_source_file hb5345.cif
_cod_data_source_block I
_cod_depositor_comments
;
The following automatic conversions were performed:
'_symmetry_cell_setting' value 'Monoclinic' changed to 'monoclinic'
according to '/home/saulius/struct/CIF-dictionaries/cif_core.dic'
dictionary named 'cif_core.dic' version 2.4.1 from 2010-06-29.

Automatic conversion script
Id: cif_fix_enum 1527 2010-12-29 10:47:43Z saulius 
;
_cod_original_cell_volume 872.9(3)
_cod_original_sg_symbol_H-M 'P 21'
_cod_database_code 2225558
_cod_database_fobs_code 2225558

loop_
_symmetry_equiv_pos_as_xyz
'x, y, z'
'-x, y+1/2, -z'

loop_
_atom_site_type_symbol
_atom_site_label
_atom_site_fract_x
_atom_site_fract_y
_atom_site_fract_z
_atom_site_U_iso_or_equiv
_atom_site_adp_type
_atom_site_calc_flag
_atom_site_refinement_flags
_atom_site_occupancy
_atom_site_disorder_assembly
_atom_site_disorder_group
Cl Cl1 0.98339(13) 0.18903(6) 0.45440(4) 0.03938(16) Uani d . 1 . .
Cl Cl2 0.48865(13) 0.09458(5) 0.74865(4) 0.03122(13) Uani d . 1 . .
N N1 0.7261(4) 0.29956(15) 0.67172(12) 0.0259(4) Uani d . 1 . .
C C1 0.7794(5) 0.1065(2) 0.51600(14) 0.0282(5) Uani d . 1 A .
C C2 0.6666(6) 0.0147(2) 0.47971(18) 0.0404(7) Uani d . 1 . .
H H2A 0.7053 -0.0029 0.4246 0.048 Uiso calc R 1 . .
C C3 0.4962(6) -0.0505(2) 0.52616(19) 0.0418(7) Uani d . 1 . .
H H3A 0.4193 -0.1122 0.5023 0.050 Uiso calc R 1 . .
C C4 0.4398(6) -0.02385(19) 0.60850(17) 0.0329(6) Uani d . 1 . .
H H4A 0.3236 -0.0673 0.6398 0.039 Uiso calc R 1 . .
C C5 0.5580(5) 0.06810(18) 0.64396(15) 0.0260(5) Uani d . 1 A .
C C6 0.7344(5) 0.13629(17) 0.59895(14) 0.0218(4) Uani d . 1 . .
C C7 0.8788(5) 0.23228(19) 0.63548(13) 0.0223(4) Uani d . 1 A .
H H7A 1.0904 0.2437 0.6317 0.027 Uiso calc R 1 . .
Cl Cl3A 1.32672(17) 0.60836(6) 1.00556(4) 0.03585(18) Uani d P 0.8838(12) A 1
Cl Cl4A 0.60478(15) 0.73403(6) 0.71931(4) 0.03113(16) Uani d P 0.8838(12) A 1
N N2A 1.0367(5) 0.50002(17) 0.82594(15) 0.0239(5) Uani d P 0.8838(12) A 1
C C8A 0.8989(6) 0.3912(2) 0.70341(18) 0.0234(5) Uani d P 0.8838(12) A 1
H H8AA 0.8110 0.4515 0.6734 0.028 Uiso calc PR 0.8838(12) A 1
H H8AB 1.1162 0.3851 0.6929 0.028 Uiso calc PR 0.8838(12) A 1
C C9A 0.8795(6) 0.4030(2) 0.79957(17) 0.0239(5) Uani d P 0.8838(12) A 1
H H9AA 0.6593 0.4067 0.8100 0.029 Uiso calc PR 0.8838(12) A 1
C C10A 0.8565(5) 0.5733(2) 0.84129(16) 0.0212(5) Uani d P 0.8838(12) A 1
H H10A 0.6428 0.5609 0.8398 0.025 Uiso calc PR 0.8838(12) A 1
C C11A 0.9779(7) 0.6784(2) 0.86154(17) 0.0213(6) Uani d P 0.8838(12) A 1
C C12A 1.1922(6) 0.7034(2) 0.93279(16) 0.0243(6) Uani d P 0.8838(12) A 1
C C13A 1.2974(6) 0.8035(2) 0.94809(18) 0.0315(6) Uani d P 0.8838(12) A 1
H H13A 1.4415 0.8178 0.9953 0.038 Uiso calc PR 0.8838(12) A 1
C C14A 1.1883(7) 0.8821(3) 0.8932(2) 0.0330(11) Uani d P 0.8838(12) A 1
H H14A 1.2582 0.9492 0.9034 0.040 Uiso calc PR 0.8838(12) A 1
C C15A 0.9741(7) 0.8603(2) 0.82274(19) 0.0301(6) Uani d P 0.8838(12) A 1
H H15A 0.8988 0.9125 0.7855 0.036 Uiso calc PR 0.8838(12) A 1
C C16A 0.8742(6) 0.7606(2) 0.80854(16) 0.0239(6) Uani d P 0.8838(12) A 1
C C17A 1.0371(7) 0.3144(2) 0.8501(2) 0.0257(6) Uani d P 0.8838(12) A 1
H H17A 1.0469 0.3291 0.9102 0.039 Uiso calc PR 0.8838(12) A 1
H H17B 1.2453 0.3056 0.8347 0.039 Uiso calc PR 0.8838(12) A 1
H H17C 0.9190 0.2525 0.8375 0.039 Uiso calc PR 0.8838(12) A 1
Cl Cl3B 1.2384(14) 0.5487(5) 0.9864(4) 0.0404(14) Uiso d P 0.1162(12) A 2
Cl Cl4B 0.8089(16) 0.8266(6) 0.7447(4) 0.0488(16) Uiso d P 0.1162(12) A 2
N N2B 1.009(4) 0.5440(14) 0.7775(12) 0.027(4) Uiso d P 0.1162(12) A 2
C C8B 0.949(5) 0.3678(16) 0.7428(13) 0.020(4) Uiso d P 0.1162(12) A 2
H H8BA 1.1604 0.3699 0.7254 0.024 Uiso calc PR 0.1162(12) A 2
C C9B 0.805(5) 0.4675(17) 0.7254(13) 0.029(4) Uiso d P 0.1162(12) A 2
H H9BA 0.5944 0.4683 0.7419 0.035 Uiso calc PR 0.1162(12) A 2
H H9BB 0.7947 0.4836 0.6649 0.035 Uiso calc PR 0.1162(12) A 2
C C10B 0.875(5) 0.6131(17) 0.8187(13) 0.021(4) Uiso d P 0.1162(12) A 2
H H10B 0.6581 0.6121 0.8161 0.026 Uiso calc PR 0.1162(12) A 2
C C11B 1.044(4) 0.6922(11) 0.8689(10) 0.030(7) Uiso d PG 0.1162(12) A 2
C C12B 1.225(4) 0.6691(11) 0.9454(10) 0.035(4) Uiso d PG 0.1162(12) A 2
C C13B 1.384(4) 0.7470(13) 0.9928(9) 0.041(5) Uiso d PG 0.1162(12) A 2
H H13B 1.5049 0.7315 1.0440 0.050 Uiso calc PR 0.1162(12) A 2
C C14B 1.361(4) 0.8480(12) 0.9637(11) 0.035(4) Uiso d PG 0.1162(12) A 2
H H14B 1.4678 0.9001 0.9954 0.042 Uiso calc PR 0.1162(12) A 2
C C15B 1.180(5) 0.8711(10) 0.8872(11) 0.044(12) Uiso d PG 0.1162(12) A 2
H H15B 1.1654 0.9387 0.8678 0.053 Uiso calc PR 0.1162(12) A 2
C C16B 1.021(4) 0.7932(13) 0.8398(9) 0.032(5) Uiso d PG 0.1162(12) A 2
C C17B 0.972(7) 0.337(2) 0.8294(18) 0.033(7) Uiso d P 0.1162(12) A 2
H H17D 1.1603 0.3647 0.8594 0.049 Uiso calc PR 0.1162(12) A 2
H H17E 0.9760 0.2635 0.8328 0.049 Uiso calc PR 0.1162(12) A 2
H H17F 0.7941 0.3627 0.8548 0.049 Uiso calc PR 0.1162(12) A 2

loop_
_atom_site_aniso_label
_atom_site_aniso_U_11
_atom_site_aniso_U_22
_atom_site_aniso_U_33
_atom_site_aniso_U_12
_atom_site_aniso_U_13
_atom_site_aniso_U_23
Cl1 0.0263(3) 0.0661(5) 0.0261(3) 0.0084(3) 0.0045(2) 0.0017(3)
Cl2 0.0339(3) 0.0285(3) 0.0316(3) -0.0026(2) 0.0051(2) 0.0046(2)
N1 0.0215(9) 0.0225(10) 0.0336(11) -0.0016(7) 0.0023(7) -0.0051(8)
C1 0.0194(9) 0.0376(13) 0.0264(11) 0.0092(9) -0.0026(8) -0.0041(11)
C2 0.0268(12) 0.0533(17) 0.0386(15) 0.0138(11) -0.0075(10) -0.0225(13)
C3 0.0340(13) 0.0314(14) 0.0562(18) 0.0070(11) -0.0116(12) -0.0190(13)
C4 0.0260(11) 0.0219(12) 0.0485(15) 0.0005(9) -0.0056(10) -0.0016(11)
C5 0.0203(10) 0.0242(12) 0.0320(12) 0.0048(8) -0.0030(8) -0.0024(9)
C6 0.0168(9) 0.0232(11) 0.0244(10) 0.0046(7) -0.0024(7) -0.0015(9)
C7 0.0171(9) 0.0251(11) 0.0242(10) 0.0005(8) 0.0000(7) 0.0028(9)
Cl3A 0.0385(3) 0.0381(4) 0.0285(3) 0.0059(3) -0.0068(2) -0.0015(3)
Cl4A 0.0267(3) 0.0387(4) 0.0269(3) 0.0073(3) -0.0017(2) -0.0018(3)
N2A 0.0160(9) 0.0225(11) 0.0333(12) -0.0010(8) 0.0036(8) -0.0065(10)
C8A 0.0217(11) 0.0185(13) 0.0299(14) -0.0014(9) 0.0017(9) -0.0018(11)
C9A 0.0165(10) 0.0224(13) 0.0329(14) -0.0033(9) 0.0033(9) -0.0038(11)
C10A 0.0146(10) 0.0264(15) 0.0228(12) -0.0013(9) 0.0029(8) -0.0036(11)
C11A 0.0152(10) 0.0241(13) 0.0252(12) 0.0030(10) 0.0045(8) -0.0048(10)
C12A 0.0198(11) 0.0296(15) 0.0236(12) 0.0022(10) 0.0028(8) -0.0041(11)
C13A 0.0269(13) 0.0364(16) 0.0315(14) -0.0042(11) 0.0053(10) -0.0117(13)
C14A 0.0342(17) 0.0238(16) 0.043(2) -0.0093(11) 0.0146(12) -0.0094(13)
C15A 0.0295(13) 0.0263(15) 0.0362(15) 0.0020(11) 0.0114(11) 0.0003(12)
C16A 0.0191(10) 0.0316(15) 0.0217(11) 0.0026(9) 0.0051(8) -0.0050(11)
C17A 0.0229(13) 0.0241(15) 0.0293(15) -0.0041(10) -0.0005(11) 0.0027(12)

loop_
_atom_type_symbol
_atom_type_description
_atom_type_scat_dispersion_real
_atom_type_scat_dispersion_imag
_atom_type_scat_source
C C 0.0033 0.0016 'International Tables Vol C Tables 4.2.6.8 and 6.1.1.4'
H H 0.0000 0.0000 'International Tables Vol C Tables 4.2.6.8 and 6.1.1.4'
N N 0.0061 0.0033 'International Tables Vol C Tables 4.2.6.8 and 6.1.1.4'
Cl Cl 0.1484 0.1585 'International Tables Vol C Tables 4.2.6.8 and 6.1.1.4'

loop_
_geom_angle_atom_site_label_1
_geom_angle_atom_site_label_2
_geom_angle_atom_site_label_3
_geom_angle_site_symmetry_1
_geom_angle_site_symmetry_3
_geom_angle
_geom_angle_publ_flag
C7 N1 C8A . . 116.54(19) ?
C7 N1 C8B . . 112.7(7) ?
C2 C1 C6 . . 123.0(2) ?
C2 C1 Cl1 . . 118.31(19) ?
C6 C1 Cl1 . . 118.65(19) ?
C3 C2 C1 . . 119.4(2) ?
C3 C2 H2A . . 120.3 ?
C1 C2 H2A . . 120.3 ?
C2 C3 C4 . . 120.0(3) ?
C2 C3 H3A . . 120.0 ?
C4 C3 H3A . . 120.0 ?
C3 C4 C5 . . 119.6(3) ?
C3 C4 H4A . . 120.2 ?
C5 C4 H4A . . 120.2 ?
C4 C5 C6 . . 122.2(2) ?
C4 C5 Cl2 . . 117.09(19) ?
C6 C5 Cl2 . . 120.72(17) ?
C1 C6 C5 . . 115.8(2) ?
C1 C6 C7 . . 120.0(2) ?
C5 C6 C7 . . 124.1(2) ?
N1 C7 C6 . . 122.73(19) ?
N1 C7 H7A . . 118.6 ?
C6 C7 H7A . . 118.6 ?
C10A N2A C9A . . 115.3(2) ?
N1 C8A C9A . . 109.6(2) ?
N1 C8A H8AA . . 109.7 ?
C9A C8A H8AA . . 109.7 ?
N1 C8A H8AB . . 109.7 ?
C9A C8A H8AB . . 109.7 ?
H8AA C8A H8AB . . 108.2 ?
N2A C9A C17A . . 109.9(2) ?
N2A C9A C8A . . 106.9(2) ?
C17A C9A C8A . . 111.8(2) ?
N2A C9A H9AA . . 109.4 ?
C17A C9A H9AA . . 109.4 ?
C8A C9A H9AA . . 109.4 ?
N2A C10A C11A . . 121.6(2) ?
N2A C10A H10A . . 119.2 ?
C11A C10A H10A . . 119.2 ?
C16A C11A C12A . . 115.8(3) ?
C16A C11A C10A . . 119.7(2) ?
C12A C11A C10A . . 124.5(2) ?
C13A C12A C11A . . 121.7(3) ?
C13A C12A Cl3A . . 118.3(2) ?
C11A C12A Cl3A . . 120.0(2) ?
C14A C13A C12A . . 120.1(3) ?
C14A C13A H13A . . 119.9 ?
C12A C13A H13A . . 119.9 ?
C13A C14A C15A . . 119.6(3) ?
C13A C14A H14A . . 120.2 ?
C15A C14A H14A . . 120.2 ?
C16A C15A C14A . . 119.3(3) ?
C16A C15A H15A . . 120.4 ?
C14A C15A H15A . . 120.4 ?
C15A C16A C11A . . 123.4(3) ?
C15A C16A Cl4A . . 118.8(2) ?
C11A C16A Cl4A . . 117.7(2) ?
C10B N2B C9B . . 118.1(17) ?
C17B C8B C9B . . 115(2) ?
C17B C8B N1 . . 118.4(18) ?
C9B C8B N1 . . 98.7(14) ?
C17B C8B H8BA . . 108.2 ?
C9B C8B H8BA . . 108.2 ?
N1 C8B H8BA . . 108.2 ?
C8B C9B N2B . . 106.2(16) ?
C8B C9B H9BA . . 110.5 ?
N2B C9B H9BA . . 110.5 ?
C8B C9B H9BB . . 110.5 ?
N2B C9B H9BB . . 110.5 ?
H9BA C9B H9BB . . 108.7 ?
N2B C10B C11B . . 123.5(18) ?
N2B C10B H10B . . 118.3 ?
C11B C10B H10B . . 118.3 ?
C12B C11B C16B . . 120.0 ?
C12B C11B C10B . . 121.2(13) ?
C16B C11B C10B . . 118.8(13) ?
C11B C12B C13B . . 120.0 ?
C11B C12B Cl3B . . 121.5(9) ?
C13B C12B Cl3B . . 118.4(9) ?
C14B C13B C12B . . 120.0 ?
C14B C13B H13B . . 120.0 ?
C12B C13B H13B . . 120.0 ?
C13B C14B C15B . . 120.0 ?
C13B C14B H14B . . 120.0 ?
C15B C14B H14B . . 120.0 ?
C16B C15B C14B . . 120.0 ?
C16B C15B H15B . . 120.0 ?
C14B C15B H15B . . 120.0 ?
C15B C16B C11B . . 120.0 ?
C15B C16B Cl4B . . 117.6(9) ?
C11B C16B Cl4B . . 122.4(9) ?
C8B C17B H17D . . 109.5 ?
C8B C17B H17E . . 109.5 ?
H17D C17B H17E . . 109.5 ?
C8B C17B H17F . . 109.5 ?
H17D C17B H17F . . 109.5 ?
H17E C17B H17F . . 109.5 ?

loop_
_geom_bond_atom_site_label_1
_geom_bond_atom_site_label_2
_geom_bond_site_symmetry_2
_geom_bond_distance
_geom_bond_publ_flag
Cl1 C1 . 1.747(3) ?
Cl2 C5 . 1.741(2) ?
N1 C7 . 1.267(3) ?
N1 C8A . 1.461(3) ?
N1 C8B . 1.65(2) ?
C1 C2 . 1.386(4) ?
C1 C6 . 1.395(3) ?
C2 C3 . 1.381(4) ?
C2 H2A . 0.9300 ?
C3 C4 . 1.388(4) ?
C3 H3A . 0.9300 ?
C4 C5 . 1.390(3) ?
C4 H4A . 0.9300 ?
C5 C6 . 1.408(3) ?
C6 C7 . 1.480(3) ?
C7 H7A . 0.9300 ?
Cl3A C12A . 1.738(3) ?
Cl4A C16A . 1.750(3) ?
N2A C10A . 1.268(3) ?
N2A C9A . 1.468(3) ?
C8A C9A . 1.532(4) ?
C8A H8AA . 0.9700 ?
C8A H8AB . 0.9700 ?
C9A C17A . 1.514(4) ?
C9A H9AA . 0.9800 ?
C10A C11A . 1.484(4) ?
C10A H10A . 0.9300 ?
C11A C16A . 1.397(4) ?
C11A C12A . 1.406(4) ?
C12A C13A . 1.390(4) ?
C13A C14A . 1.385(4) ?
C13A H13A . 0.9300 ?
C14A C15A . 1.387(5) ?
C14A H14A . 0.9300 ?
C15A C16A . 1.375(4) ?
C15A H15A . 0.9300 ?
C17A H17A . 0.9600 ?
C17A H17B . 0.9600 ?
C17A H17C . 0.9600 ?
Cl3B C12B . 1.691(15) ?
Cl4B C16B . 1.718(14) ?
N2B C10B . 1.28(3) ?
N2B C9B . 1.51(3) ?
C8B C17B . 1.41(3) ?
C8B C9B . 1.45(3) ?
C8B H8BA . 0.9800 ?
C9B H9BA . 0.9700 ?
C9B H9BB . 0.9700 ?
C10B C11B . 1.44(2) ?
C10B H10B . 0.9300 ?
C11B C12B . 1.3900 ?
C11B C16B . 1.3900 ?
C12B C13B . 1.3900 ?
C13B C14B . 1.3900 ?
C13B H13B . 0.9300 ?
C14B C15B . 1.3900 ?
C14B H14B . 0.9300 ?
C15B C16B . 1.3900 ?
C15B H15B . 0.9300 ?
C17B H17D . 0.9600 ?
C17B H17E . 0.9600 ?
C17B H17F . 0.9600 ?

loop_
_geom_torsion_atom_site_label_1
_geom_torsion_atom_site_label_2
_geom_torsion_atom_site_label_3
_geom_torsion_atom_site_label_4
_geom_torsion_site_symmetry_1
_geom_torsion_site_symmetry_2
_geom_torsion_site_symmetry_3
_geom_torsion_site_symmetry_4
_geom_torsion
_geom_torsion_publ_flag
C6 C1 C2 C3 . . . . 1.3(4) ?
Cl1 C1 C2 C3 . . . . -178.01(19) ?
C1 C2 C3 C4 . . . . -0.1(4) ?
C2 C3 C4 C5 . . . . -0.6(4) ?
C3 C4 C5 C6 . . . . 0.2(3) ?
C3 C4 C5 Cl2 . . . . -178.04(19) ?
C2 C1 C6 C5 . . . . -1.6(3) ?
Cl1 C1 C6 C5 . . . . 177.68(16) ?
C2 C1 C6 C7 . . . . 176.1(2) ?
Cl1 C1 C6 C7 . . . . -4.6(3) ?
C4 C5 C6 C1 . . . . 0.9(3) ?
Cl2 C5 C6 C1 . . . . 179.01(16) ?
C4 C5 C6 C7 . . . . -176.7(2) ?
Cl2 C5 C6 C7 . . . . 1.4(3) ?
C8A N1 C7 C6 . . . . -179.0(2) ?
C8B N1 C7 C6 . . . . 153.6(8) ?
C1 C6 C7 N1 . . . . 130.8(2) ?
C5 C6 C7 N1 . . . . -51.8(3) ?
C7 N1 C8A C9A . . . . -122.5(2) ?
C8B N1 C8A C9A . . . . -35.1(16) ?
C10A N2A C9A C17A . . . . -132.3(3) ?
C10A N2A C9A C8A . . . . 106.2(3) ?
N1 C8A C9A N2A . . . . -175.85(19) ?
N1 C8A C9A C17A . . . . 63.9(3) ?
C9A N2A C10A C11A . . . . -174.8(2) ?
N2A C10A C11A C16A . . . . 119.3(3) ?
N2A C10A C11A C12A . . . . -61.8(4) ?
C16A C11A C12A C13A . . . . -1.2(4) ?
C10A C11A C12A C13A . . . . 179.9(3) ?
C16A C11A C12A Cl3A . . . . 177.6(2) ?
C10A C11A C12A Cl3A . . . . -1.3(3) ?
C11A C12A C13A C14A . . . . 0.9(4) ?
Cl3A C12A C13A C14A . . . . -177.9(2) ?
C12A C13A C14A C15A . . . . -0.2(4) ?
C13A C14A C15A C16A . . . . -0.2(4) ?
C14A C15A C16A C11A . . . . -0.2(4) ?
C14A C15A C16A Cl4A . . . . -179.8(2) ?
C12A C11A C16A C15A . . . . 0.9(4) ?
C10A C11A C16A C15A . . . . 179.8(2) ?
C12A C11A C16A Cl4A . . . . -179.52(19) ?
C10A C11A C16A Cl4A . . . . -0.5(3) ?
C7 N1 C8B C17B . . . . -95.2(19) ?
C8A N1 C8B C17B . . . . 161(3) ?
C7 N1 C8B C9B . . . . 140.7(11) ?
C8A N1 C8B C9B . . . . 36.4(13) ?
C17B C8B C9B N2B . . . . 61(2) ?
N1 C8B C9B N2B . . . . -172.6(14) ?
C10B N2B C9B C8B . . . . -136(2) ?
C9B N2B C10B C11B . . . . -178.3(19) ?
N2B C10B C11B C12B . . . . -70(2) ?
N2B C10B C11B C16B . . . . 110(2) ?
C16B C11B C12B C13B . . . . 0.0 ?
C10B C11B C12B C13B . . . . -179.7(17) ?
C16B C11B C12B Cl3B . . . . 175.8(14) ?
C10B C11B C12B Cl3B . . . . -3.9(16) ?
C11B C12B C13B C14B . . . . 0.0 ?
Cl3B C12B C13B C14B . . . . -175.9(13) ?
C12B C13B C14B C15B . . . . 0.0 ?
C13B C14B C15B C16B . . . . 0.0 ?
C14B C15B C16B C11B . . . . 0.0 ?
C14B C15B C16B Cl4B . . . . -178.5(12) ?
C12B C11B C16B C15B . . . . 0.0 ?
C10B C11B C16B C15B . . . . 179.7(16) ?
C12B C11B C16B Cl4B . . . . 178.5(13) ?
C10B C11B C16B Cl4B . . . . -1.8(17) ?
